data_2220474
loop_
_publ_author_name
'Messa\^ad, Mehdi'
'Hamdi, Besma'
'Chabchoub, Fakher'
'Ben Salah, Abdelhamid'
'Salem, Mansour'

_publ_section_title
;
 Ethyl
 6-amino-5-cyano-4-isopropyl-2-methyl-4<i>H</i>-pyran-3-carboxylate
;
_journal_coeditor_code DN2412
_journal_issue 1
_journal_name_full 'Acta Crystallographica Section E'
_journal_page_first o39
_journal_paper_doi 10.1107/S160053680804052X
_journal_volume 65
_journal_year 2009
_chemical_formula_iupac 'C13 H18 N2 O3'
_chemical_formula_moiety 'C13 H18 N2 O3'
_chemical_formula_sum 'C13 H18 N2 O3'
_chemical_formula_weight 250.29
_chemical_name_systematic
;
Ethyl 6-amino-5-cyano-4-isopropyl-2-methyl-4<i>H</i>-pyran-3-carboxylate
;
_space_group_IT_number 2
_symmetry_cell_setting triclinic
_symmetry_space_group_name_Hall '-P 1'
_symmetry_space_group_name_H-M 'P -1'
_atom_sites_solution_hydrogens geom
_atom_sites_solution_primary direct
_atom_sites_solution_secondary difmap
_audit_creation_method SHELXL97
_cell_angle_alpha 65.6520(10)
_cell_angle_beta 69.6790(10)
_cell_angle_gamma 76.1050(10)
_cell_formula_units_Z 2
_cell_length_a 8.08560(10)
_cell_length_b 9.3193(2)
_cell_length_c 10.4563(2)
_cell_measurement_reflns_used 2132
_cell_measurement_temperature 296
_cell_measurement_theta_max 21.20
_cell_measurement_theta_min 2.30
_cell_volume 668.80(2)
_computing_cell_refinement 'SAINT (Bruker, 1998)'
_computing_data_collection 'SMART (Bruker, 1998)'
_computing_data_reduction 'SAINT (Bruker, 1998)'
_computing_molecular_graphics
;
ORTEPIII (Burnett & Johnson, 1996), ORTEP-3 for Windows (Farrugia,
1997) and
PLATON (Spek, 2003)
;
_computing_publication_material 'WinGX (Farrugia, 1999)'
_computing_structure_refinement 'SHELXL97 (Sheldrick, 2008)'
_computing_structure_solution 'SHELXS97 (Sheldrick, 2008)'
_diffrn_ambient_temperature 296
_diffrn_measured_fraction_theta_full 0.997
_diffrn_measured_fraction_theta_max 0.997
_diffrn_measurement_device_type 'Bruker SMART CCD area-detector'
_diffrn_measurement_method '\f and \w'
_diffrn_radiation_monochromator graphite
_diffrn_radiation_source 'sealed tube'
_diffrn_radiation_type MoK\a
_diffrn_radiation_wavelength 0.71073
_diffrn_reflns_av_R_equivalents 0.0266
_diffrn_reflns_av_sigmaI/netI 0.0240
_diffrn_reflns_limit_h_max 12
_diffrn_reflns_limit_h_min -12
_diffrn_reflns_limit_k_max 12
_diffrn_reflns_limit_k_min -13
_diffrn_reflns_limit_l_max 14
_diffrn_reflns_limit_l_min -15
_diffrn_reflns_number 17876
_diffrn_reflns_theta_full 32.11
_diffrn_reflns_theta_max 32.11
_diffrn_reflns_theta_min 2.23
_exptl_absorpt_coefficient_mu 0.089
_exptl_absorpt_correction_T_max 0.982
_exptl_absorpt_correction_T_min 0.959
_exptl_absorpt_correction_type multi-scan
_exptl_absorpt_process_details '(SADABS; Bruker, 1998)'
_exptl_crystal_colour colourless
_exptl_crystal_density_diffrn 1.243
_exptl_crystal_density_method 'not measured'
_exptl_crystal_description prism
_exptl_crystal_F_000 268
_exptl_crystal_size_max 0.44
_exptl_crystal_size_mid 0.36
_exptl_crystal_size_min 0.18
_refine_diff_density_max 0.235
_refine_diff_density_min -0.237
_refine_ls_extinction_method none
_refine_ls_goodness_of_fit_ref 1.053
_refine_ls_hydrogen_treatment constr
_refine_ls_matrix_type full
_refine_ls_number_parameters 167
_refine_ls_number_reflns 4664
_refine_ls_number_restraints 0
_refine_ls_restrained_S_all 1.053
_refine_ls_R_factor_all 0.0671
_refine_ls_R_factor_gt 0.0461
_refine_ls_shift/su_max 0.009
_refine_ls_shift/su_mean 0.001
_refine_ls_structure_factor_coef Fsqd
_refine_ls_weighting_details 'calc w = 1/[\s^2^(Fo^2^)+(0.0801P)^2^+0.0260P] where P=(Fo^2^+2Fc^2^)/3'
_refine_ls_weighting_scheme calc
_refine_ls_wR_factor_gt 0.1271
_refine_ls_wR_factor_ref 0.1428
_reflns_number_gt 3324
_reflns_number_total 4664
_reflns_threshold_expression I>2\s(I)
_cod_data_source_file dn2412.cif
_cod_data_source_block I
_cod_database_code 2220474
_cod_database_fobs_code 2220474

loop_
_symmetry_equiv_pos_as_xyz
x,y,z
-x,-y,-z

loop_
_atom_site_type_symbol
_atom_site_label
_atom_site_fract_x
_atom_site_fract_y
_atom_site_fract_z
_atom_site_U_iso_or_equiv
_atom_site_adp_type
_atom_site_calc_flag
_atom_site_refinement_flags
_atom_site_occupancy
_atom_site_disorder_assembly
_atom_site_disorder_group
O O1 0.36662(8) 0.54982(7) 0.29951(8) 0.03977(18) Uani d . 1 . .
O O2 -0.23592(10) 0.56365(10) 0.34370(11) 0.0559(2) Uani d . 1 . .
O O3 -0.12340(9) 0.79434(9) 0.22760(9) 0.0463(2) Uani d . 1 . .
N N2 0.54618(11) 0.33268(10) 0.37642(11) 0.0440(2) Uani d . 1 . .
H H2A 0.6161 0.3972 0.3631 0.053 Uiso calc R 1 . .
H H2B 0.5773 0.2321 0.4080 0.053 Uiso calc R 1 . .
N N3 0.29885(15) 0.00436(11) 0.48430(13) 0.0583(3) Uani d . 1 . .
C C1 0.38924(12) 0.38872(11) 0.34801(10) 0.0340(2) Uani d . 1 . .
C C2 0.26177(12) 0.30627(10) 0.36205(10) 0.0341(2) Uani d . 1 . .
C C3 0.10119(11) 0.39019(10) 0.30733(10) 0.03172(19) Uani d . 1 . .
H H3 -0.0020 0.3380 0.3801 0.038 Uiso calc R 1 . .
C C4 0.07103(11) 0.55961(10) 0.29910(10) 0.03243(19) Uani d . 1 . .
C C5 0.19954(12) 0.63057(10) 0.29517(10) 0.0344(2) Uani d . 1 . .
C C6 -0.11029(12) 0.63756(12) 0.29492(11) 0.0364(2) Uani d . 1 . .
C C7 -0.29880(14) 0.87305(14) 0.21657(15) 0.0535(3) Uani d . 1 . .
H H7A -0.3819 0.8524 0.3133 0.064 Uiso calc R 1 . .
H H7B -0.3409 0.8342 0.1618 0.064 Uiso calc R 1 . .
C C8 -0.2844(2) 1.04593(17) 0.14025(19) 0.0738(4) Uani d . 1 . .
H H8A -0.2495 1.0843 0.1982 0.111 Uiso calc R 1 . .
H H8B -0.3973 1.1007 0.1264 0.111 Uiso calc R 1 . .
H H8C -0.1972 1.0644 0.0469 0.111 Uiso calc R 1 . .
C C9 0.28332(13) 0.13998(11) 0.42860(12) 0.0393(2) Uani d . 1 . .
C C10 0.19803(15) 0.79274(12) 0.28995(14) 0.0471(3) Uani d . 1 . .
H H10A 0.0785 0.8439 0.3048 0.071 Uiso calc R 1 . .
H H10B 0.2700 0.8531 0.1963 0.071 Uiso calc R 1 . .
H H10C 0.2446 0.7859 0.3654 0.071 Uiso calc R 1 . .
C C11 0.11157(12) 0.38374(12) 0.15880(11) 0.0382(2) Uani d . 1 . .
H H11 0.0071 0.4499 0.1297 0.046 Uiso calc R 1 . .
C C12 0.27420(17) 0.45164(17) 0.03829(13) 0.0573(3) Uani d . 1 . .
H H12A 0.3795 0.3903 0.0639 0.086 Uiso calc R 1 . .
H H12B 0.2728 0.5596 0.0266 0.086 Uiso calc R 1 . .
H H12C 0.2730 0.4479 -0.0518 0.086 Uiso calc R 1 . .
C C13 0.1026(2) 0.21704(15) 0.17254(16) 0.0614(3) Uani d . 1 . .
H H13A 0.0852 0.2204 0.0850 0.092 Uiso calc R 1 . .
H H13B 0.0054 0.1728 0.2548 0.092 Uiso calc R 1 . .
H H13C 0.2116 0.1525 0.1865 0.092 Uiso calc R 1 . .

loop_
_atom_site_aniso_label
_atom_site_aniso_U_11
_atom_site_aniso_U_22
_atom_site_aniso_U_33
_atom_site_aniso_U_12
_atom_site_aniso_U_13
_atom_site_aniso_U_23
O1 0.0361(3) 0.0241(3) 0.0613(4) -0.0051(2) -0.0227(3) -0.0092(3)
O2 0.0355(4) 0.0475(5) 0.0925(6) -0.0084(3) -0.0162(4) -0.0320(4)
O3 0.0353(3) 0.0343(4) 0.0665(5) 0.0028(3) -0.0207(3) -0.0140(3)
N2 0.0393(4) 0.0292(4) 0.0672(6) -0.0028(3) -0.0279(4) -0.0109(4)
N3 0.0649(6) 0.0298(5) 0.0844(8) -0.0039(4) -0.0399(6) -0.0098(5)
C1 0.0358(4) 0.0255(4) 0.0421(5) -0.0041(3) -0.0164(4) -0.0088(3)
C2 0.0378(4) 0.0246(4) 0.0437(5) -0.0043(3) -0.0185(4) -0.0100(3)
C3 0.0322(4) 0.0248(4) 0.0417(4) -0.0057(3) -0.0146(3) -0.0106(3)
C4 0.0320(4) 0.0264(4) 0.0424(5) -0.0030(3) -0.0143(3) -0.0128(3)
C5 0.0357(4) 0.0258(4) 0.0450(5) -0.0038(3) -0.0171(4) -0.0111(3)
C6 0.0334(4) 0.0343(5) 0.0481(5) -0.0018(3) -0.0138(4) -0.0204(4)
C7 0.0398(5) 0.0505(7) 0.0749(8) 0.0106(5) -0.0261(5) -0.0276(6)
C8 0.0675(8) 0.0544(8) 0.0838(10) 0.0189(6) -0.0321(7) -0.0150(7)
C9 0.0413(5) 0.0289(5) 0.0525(5) -0.0034(4) -0.0224(4) -0.0120(4)
C10 0.0509(5) 0.0294(5) 0.0710(7) -0.0048(4) -0.0277(5) -0.0188(5)
C11 0.0393(5) 0.0369(5) 0.0472(5) -0.0021(4) -0.0200(4) -0.0183(4)
C12 0.0578(7) 0.0678(8) 0.0461(6) -0.0139(6) -0.0110(5) -0.0195(6)
C13 0.0818(9) 0.0518(7) 0.0718(8) -0.0148(6) -0.0272(7) -0.0343(6)

loop_
_atom_type_symbol
_atom_type_description
_atom_type_scat_dispersion_real
_atom_type_scat_dispersion_imag
_atom_type_scat_source
C C 0.0033 0.0016 'International Tables Vol C Tables 4.2.6.8 and 6.1.1.4'
H H 0.0000 0.0000 'International Tables Vol C Tables 4.2.6.8 and 6.1.1.4'
N N 0.0061 0.0033 'International Tables Vol C Tables 4.2.6.8 and 6.1.1.4'
O O 0.0106 0.0060 'International Tables Vol C Tables 4.2.6.8 and 6.1.1.4'

loop_
_geom_angle_atom_site_label_1
_geom_angle_atom_site_label_2
_geom_angle_atom_site_label_3
_geom_angle_site_symmetry_1
_geom_angle_site_symmetry_3
_geom_angle
_geom_angle_publ_flag
C1 O1 C5 . . 119.76(7) ?
C6 O3 C7 . . 116.29(8) ?
C1 N2 H2A . . 120.0 ?
C1 N2 H2B . . 120.0 ?
H2A N2 H2B . . 120.0 ?
N2 C1 O1 . . 110.47(7) ?
N2 C1 C2 . . 128.56(8) ?
O1 C1 C2 . . 120.97(8) ?
C1 C2 C9 . . 118.33(8) ?
C1 C2 C3 . . 121.20(8) ?
C9 C2 C3 . . 120.47(7) ?
C4 C3 C2 . . 109.19(7) ?
C4 C3 C11 . . 110.66(7) ?
C2 C3 C11 . . 114.29(8) ?
C4 C3 H3 . . 107.5 ?
C2 C3 H3 . . 107.5 ?
C11 C3 H3 . . 107.5 ?
C5 C4 C6 . . 124.13(8) ?
C5 C4 C3 . . 121.99(8) ?
C6 C4 C3 . . 113.88(7) ?
C4 C5 O1 . . 120.88(8) ?
C4 C5 C10 . . 130.87(9) ?
O1 C5 C10 . . 108.23(7) ?
O2 C6 O3 . . 122.42(8) ?
O2 C6 C4 . . 122.32(9) ?
O3 C6 C4 . . 115.19(7) ?
O3 C7 C8 . . 107.55(10) ?
O3 C7 H7A . . 110.2 ?
C8 C7 H7A . . 110.2 ?
O3 C7 H7B . . 110.2 ?
C8 C7 H7B . . 110.2 ?
H7A C7 H7B . . 108.5 ?
C7 C8 H8A . . 109.5 ?
C7 C8 H8B . . 109.5 ?
H8A C8 H8B . . 109.5 ?
C7 C8 H8C . . 109.5 ?
H8A C8 H8C . . 109.5 ?
H8B C8 H8C . . 109.5 ?
N3 C9 C2 . . 179.11(13) ?
C5 C10 H10A . . 109.5 ?
C5 C10 H10B . . 109.5 ?
H10A C10 H10B . . 109.5 ?
C5 C10 H10C . . 109.5 ?
H10A C10 H10C . . 109.5 ?
H10B C10 H10C . . 109.5 ?
C13 C11 C12 . . 110.81(10) ?
C13 C11 C3 . . 111.65(9) ?
C12 C11 C3 . . 112.53(8) ?
C13 C11 H11 . . 107.2 ?
C12 C11 H11 . . 107.2 ?
C3 C11 H11 . . 107.2 ?
C11 C12 H12A . . 109.5 ?
C11 C12 H12B . . 109.5 ?
H12A C12 H12B . . 109.5 ?
C11 C12 H12C . . 109.5 ?
H12A C12 H12C . . 109.5 ?
H12B C12 H12C . . 109.5 ?
C11 C13 H13A . . 109.5 ?
C11 C13 H13B . . 109.5 ?
H13A C13 H13B . . 109.5 ?
C11 C13 H13C . . 109.5 ?
H13A C13 H13C . . 109.5 ?
H13B C13 H13C . . 109.5 ?

loop_
_geom_bond_atom_site_label_1
_geom_bond_atom_site_label_2
_geom_bond_site_symmetry_2
_geom_bond_distance
_geom_bond_publ_flag
O1 C1 . 1.3599(11) ?
O1 C5 . 1.3855(11) ?
O2 C6 . 1.2053(11) ?
O3 C6 . 1.3308(12) ?
O3 C7 . 1.4516(12) ?
N2 C1 . 1.3367(11) ?
N2 H2A . 0.8600 ?
N2 H2B . 0.8600 ?
N3 C9 . 1.1489(13) ?
C1 C2 . 1.3625(12) ?
C2 C9 . 1.4077(13) ?
C2 C3 . 1.5113(12) ?
C3 C4 . 1.5091(12) ?
C3 C11 . 1.5513(13) ?
C3 H3 . 0.9800 ?
C4 C5 . 1.3404(11) ?
C4 C6 . 1.4785(12) ?
C5 C10 . 1.4868(13) ?
C7 C8 . 1.4871(18) ?
C7 H7A . 0.9700 ?
C7 H7B . 0.9700 ?
C8 H8A . 0.9600 ?
C8 H8B . 0.9600 ?
C8 H8C . 0.9600 ?
C10 H10A . 0.9600 ?
C10 H10B . 0.9600 ?
C10 H10C . 0.9600 ?
C11 C13 . 1.5172(15) ?
C11 C12 . 1.5194(15) ?
C11 H11 . 0.9800 ?
C12 H12A . 0.9600 ?
C12 H12B . 0.9600 ?
C12 H12C . 0.9600 ?
C13 H13A . 0.9600 ?
C13 H13B . 0.9600 ?
C13 H13C . 0.9600 ?

loop_
_geom_hbond_atom_site_label_D
_geom_hbond_atom_site_label_H
_geom_hbond_atom_site_label_A
_geom_hbond_site_symmetry_A
_geom_hbond_distance_DH
_geom_hbond_distance_HA
_geom_hbond_distance_DA
_geom_hbond_angle_DHA
N2 H2A O2 1_655 0.86 2.08 2.9411(11) 174.3
N2 H2B N3 2_656 0.86 2.19 3.0269(13) 163.6

loop_
_geom_torsion_atom_site_label_1
_geom_torsion_atom_site_label_2
_geom_torsion_atom_site_label_3
_geom_torsion_atom_site_label_4
_geom_torsion_site_symmetry_1
_geom_torsion_site_symmetry_2
_geom_torsion_site_symmetry_3
_geom_torsion_site_symmetry_4
_geom_torsion
_geom_torsion_publ_flag
C5 O1 C1 N2 . . . . -165.46(8) ?
C5 O1 C1 C2 . . . . 14.55(14) ?
N2 C1 C2 C9 . . . . 7.28(17) ?
O1 C1 C2 C9 . . . . -172.73(9) ?
N2 C1 C2 C3 . . . . -172.47(10) ?
O1 C1 C2 C3 . . . . 7.52(15) ?
C1 C2 C3 C4 . . . . -23.01(13) ?
C9 C2 C3 C4 . . . . 157.24(9) ?
C1 C2 C3 C11 . . . . 101.52(11) ?
C9 C2 C3 C11 . . . . -78.22(11) ?
C2 C3 C4 C5 . . . . 19.51(13) ?
C11 C3 C4 C5 . . . . -107.12(10) ?
C2 C3 C4 C6 . . . . -160.87(8) ?
C11 C3 C4 C6 . . . . 72.50(9) ?
C3 C4 C5 O1 . . . . -0.42(14) ?
C6 C4 C5 C10 . . . . 1.72(18) ?
C3 C4 C5 C10 . . . . -178.70(10) ?
C1 O1 C5 C4 . . . . -18.29(14) ?
C1 O1 C5 C10 . . . . 160.34(9) ?
C7 O3 C6 O2 . . . . 0.41(16) ?
C7 O3 C6 C4 . . . . 177.50(9) ?
C5 C4 C6 O2 . . . . -155.83(11) ?
C3 C4 C6 O2 . . . . 24.56(14) ?
C5 C4 C6 O3 . . . . 27.08(14) ?
C3 C4 C6 O3 . . . . -152.53(9) ?
C6 O3 C7 C8 . . . . 179.26(11) ?
C4 C3 C11 C13 . . . . -167.94(8) ?
C2 C3 C11 C13 . . . . 68.32(10) ?
C4 C3 C11 C12 . . . . 66.72(11) ?
C2 C3 C11 C12 . . . . -57.03(11) ?

loop_
_cod_related_entry_id
_cod_related_entry_database
_cod_related_entry_code
1 ChemSpider 10297408
